data_2241448
loop_
_publ_author_name
'Lannuzel, Fran\,cois-Xavier'
'Boucher, Florent'
'Boucher, Christophe'

_publ_section_title
;
 Charge-doped nickel oxide, Y~1.90~Ca~0.10~BaNiO~5~
;
_journal_coden_ASTM ACSEBH
_journal_issue 8
_journal_name_full
;
 Acta Crystallographica, Section E: Structure Reports Online
;
_journal_page_first i70
_journal_page_last i71
_journal_paper_doi 10.1107/S1600536801011667
_journal_volume 57
_journal_year 2001
_chemical_formula_sum 'Ba Ca0.1 Ni O5 Y1.9'
_chemical_name_systematic '(Y1.9 Ca0.1) Ba Ni O5'
_space_group_IT_number 71
_symmetry_space_group_name_Hall '-I 2 2'
_symmetry_space_group_name_H-M 'I m m m'
_cell_angle_alpha 90
_cell_angle_beta 90
_cell_angle_gamma 90
_cell_formula_units_Z 2
_cell_length_a 3.7527
_cell_length_b 5.7581
_cell_length_c 11.313
_cell_volume 244.456
_cod_duplicate_entry 2200378
_cod_data_source_file Lannuzel_ACSEBH_2001_151.cif
_cod_data_source_block Ba1Ca0.1Ni1O5Y1.9
_cod_original_cell_volume 244.4561
_cod_original_formula_sum 'Ba1 Ca0.1 Ni1 O5 Y1.9'
_cod_database_code 2241448

loop_
_symmetry_equiv_pos_as_xyz
x,y,z
-x,-y,z
x,-y,-z
-x,y,-z
-x,-y,-z
x,y,-z
-x,y,z
x,-y,z
x+1/2,y+1/2,z+1/2
-x+1/2,-y+1/2,z+1/2
x+1/2,-y+1/2,-z+1/2
-x+1/2,y+1/2,-z+1/2
-x+1/2,-y+1/2,-z+1/2
x+1/2,y+1/2,-z+1/2
-x+1/2,y+1/2,z+1/2
x+1/2,-y+1/2,z+1/2

loop_
_atom_site_label
_atom_site_type_symbol
_atom_site_fract_x
_atom_site_fract_y
_atom_site_fract_z
_atom_site_occupancy
_atom_site_U_iso_or_equiv
O1 O-2 0.5 0 0 1 0.0
Ca1 Ca+2 0.5 0 0.20285 0.049 0.0
Ba1 Ba+2 0.5 0.5 0 1 0.0
Y1 Y+3 0.5 0 0.20285 0.951 0.0
Ni1 Ni+2 0 0 0 1 0.0
O2 O-2 0 0.24 0.14833 1 0.0
